data_4126332
loop_
_publ_author_name
'Zhang, Xiaolei'
'Zheng, Hongning'
'Li, Jie'
'Xu, Fei'
'Zhao, Jing'
'Yan, Hong'

_publ_section_title
;
 Selective Catalytic B-H Arylation of o-Carboanyl Aldehydes by a Transient
 Directing Strategy.
;
_journal_name_full 'Journal of the American Chemical Society'
_journal_paper_doi 10.1021/jacs.7b07160
_journal_year 2017
_chemical_formula_sum 'C25 H28 B10 O5'
_chemical_formula_weight 516.57
_chemical_name_systematic
; 
 ? 
;
_space_group_IT_number 4
_symmetry_cell_setting monoclinic
_symmetry_space_group_name_Hall 'P 2yb'
_symmetry_space_group_name_H-M 'P 1 21 1'
_atom_sites_solution_hydrogens geom
_atom_sites_solution_primary direct
_atom_sites_solution_secondary difmap
_audit_creation_method SHELXL-97
_cell_angle_alpha 90.00
_cell_angle_beta 94.6330(10)
_cell_angle_gamma 90.00
_cell_formula_units_Z 4
_cell_length_a 10.5635(7)
_cell_length_b 13.8678(9)
_cell_length_c 18.2585(12)
_cell_measurement_reflns_used 8897
_cell_measurement_temperature 296(2)
_cell_measurement_theta_max 26.00
_cell_measurement_theta_min 1.00
_cell_volume 2666.0(3)
_computing_structure_refinement 'SHELXL-97 (Sheldrick, 1997)'
_computing_structure_solution 'SHELXS-97 (Sheldrick, 1990)'
_diffrn_ambient_temperature 296(2)
_diffrn_measured_fraction_theta_full 0.999
_diffrn_measured_fraction_theta_max 0.999
_diffrn_measurement_device_type 'Bruker SMART Apex II CCD'
_diffrn_radiation_monochromator graphite
_diffrn_radiation_source 'fine-focus sealed tube'
_diffrn_radiation_type MoK\a
_diffrn_radiation_wavelength 0.71073
_diffrn_reflns_av_R_equivalents 0.0207
_diffrn_reflns_av_sigmaI/netI 0.0288
_diffrn_reflns_limit_h_max 11
_diffrn_reflns_limit_h_min -13
_diffrn_reflns_limit_k_max 14
_diffrn_reflns_limit_k_min -17
_diffrn_reflns_limit_l_max 22
_diffrn_reflns_limit_l_min -22
_diffrn_reflns_number 16296
_diffrn_reflns_theta_full 26.00
_diffrn_reflns_theta_max 26.00
_diffrn_reflns_theta_min 1.85
_exptl_absorpt_coefficient_mu 0.080
_exptl_crystal_density_diffrn 1.287
_exptl_crystal_density_method 'not measured'
_exptl_crystal_description block
_exptl_crystal_F_000 1072
_exptl_crystal_size_max 0.03
_exptl_crystal_size_mid 0.02
_exptl_crystal_size_min 0.01
_refine_diff_density_max 0.335
_refine_diff_density_min -0.218
_refine_diff_density_rms 0.042
_refine_ls_abs_structure_details 'Flack H D (1983), Acta Cryst. A39, 876-881'
_refine_ls_abs_structure_Flack -0.6(5)
_refine_ls_extinction_method none
_refine_ls_goodness_of_fit_ref 1.039
_refine_ls_hydrogen_treatment mixed
_refine_ls_matrix_type full
_refine_ls_number_parameters 785
_refine_ls_number_reflns 8897
_refine_ls_number_restraints 1
_refine_ls_restrained_S_all 1.039
_refine_ls_R_factor_all 0.0335
_refine_ls_R_factor_gt 0.0314
_refine_ls_shift/su_max 0.027
_refine_ls_shift/su_mean 0.001
_refine_ls_structure_factor_coef Fsqd
_refine_ls_weighting_details 'calc w=1/[\s^2^(Fo^2^)+(0.0525P)^2^+0.3156P] where P=(Fo^2^+2Fc^2^)/3'
_refine_ls_weighting_scheme calc
_refine_ls_wR_factor_gt 0.0819
_refine_ls_wR_factor_ref 0.0832
_reflns_number_gt 8527
_reflns_number_total 8897
_reflns_threshold_expression >2sigma(I)
_cod_data_source_file ja7b07160_si_003.cif
_cod_data_source_block 3k
_cod_depositor_comments
;
The following automatic conversions were performed:

'_symmetry_cell_setting' value 'Monoclinic' changed to 'monoclinic'
according to
/home/data/users/saulius/crontab/automatic-downloads/rss-feeds/ACS/lib/dictionaries/cif_core.dic
dictionary named 'cif_core.dic' version 2.4.2 from 2011-04-26.

Automatic conversion script
Id: cif_fix_values 4973 2017-02-22 13:04:09Z antanas 
;
_cod_original_sg_symbol_H-M P2(1)
_cod_database_code 4126332

loop_
_symmetry_equiv_pos_as_xyz
'x, y, z'
'-x, y+1/2, -z'

loop_
_atom_site_label
_atom_site_type_symbol
_atom_site_fract_x
_atom_site_fract_y
_atom_site_fract_z
_atom_site_U_iso_or_equiv
_atom_site_adp_type
_atom_site_occupancy
_atom_site_symmetry_multiplicity
_atom_site_calc_flag
_atom_site_refinement_flags
B3 B 0.28340(17) 1.02074(14) 0.89364(9) 0.0197(4) Uani 1 1 d .
H3A H 0.1960 0.9777 0.8846 0.024 Uiso 1 1 calc R
B4 B 0.43447(18) 0.97284(14) 0.87319(9) 0.0195(4) Uani 1 1 d .
B5 B 0.55315(17) 1.02415(14) 0.94058(9) 0.0187(4) Uani 1 1 d .
B6 B 0.46900(16) 1.10136(14) 0.99899(9) 0.0188(4) Uani 1 1 d .
B7 B 0.40023(19) 1.19829(14) 0.94643(10) 0.0239(4) Uani 1 1 d .
B8 B 0.55155(19) 1.15179(15) 0.92829(10) 0.0239(4) Uani 1 1 d .
B9 B 0.52987(19) 1.07343(16) 0.85026(10) 0.0241(4) Uani 1 1 d .
B10 B 0.36398(19) 1.07081(16) 0.82110(10) 0.0246(4) Uani 1 1 d .
B11 B 0.28499(19) 1.14797(15) 0.88043(10) 0.0232(4) Uani 1 1 d .
B12 B 0.4376(2) 1.18054(16) 0.85368(10) 0.0273(4) Uani 1 1 d .
B3B B 1.01577(17) 0.52301(14) 0.43306(10) 0.0203(4) Uani 1 1 d .
B4B B 0.92902(17) 0.42529(14) 0.38703(9) 0.0177(3) Uani 1 1 d .
B5B B 1.04258(16) 0.35437(14) 0.34045(9) 0.0182(4) Uani 1 1 d .
B6B B 1.19421(17) 0.41032(14) 0.35907(9) 0.0197(4) Uani 1 1 d .
B7B B 1.18938(19) 0.52777(15) 0.31996(10) 0.0238(4) Uani 1 1 d .
B8B B 1.10667(18) 0.43080(15) 0.27404(9) 0.0224(4) Uani 1 1 d .
B9B B 0.94320(18) 0.44065(14) 0.29090(9) 0.0205(4) Uani 1 1 d .
B10B B 0.92653(18) 0.54400(14) 0.34819(10) 0.0226(4) Uani 1 1 d .
B11B B 1.07903(19) 0.59831(15) 0.36598(10) 0.0236(4) Uani 1 1 d .
B12B B 1.03412(19) 0.54662(15) 0.27786(10) 0.0256(4) Uani 1 1 d .
C1 C 0.40104(14) 0.99790(12) 0.96238(8) 0.0165(3) Uani 1 1 d .
C2 C 0.31080(15) 1.10029(12) 0.96660(8) 0.0183(3) Uani 1 1 d .
C13 C 0.37936(14) 0.91887(12) 1.01787(8) 0.0195(3) Uani 1 1 d .
H13A H 0.3565 0.8577 1.0006 0.023 Uiso 1 1 calc R
C15 C 0.20816(15) 1.10835(12) 1.01882(8) 0.0195(3) Uani 1 1 d .
C16 C 0.08107(16) 1.10267(13) 0.99141(9) 0.0238(3) Uani 1 1 d .
H15A H 0.0610 1.0889 0.9420 0.029 Uiso 1 1 calc R
C17 C -0.01558(17) 1.11754(14) 1.03753(10) 0.0285(4) Uani 1 1 d .
H16A H -0.1000 1.1140 1.0189 0.034 Uiso 1 1 calc R
C18 C 0.01348(18) 1.13740(17) 1.11052(10) 0.0373(5) Uani 1 1 d .
H17A H -0.0511 1.1472 1.1414 0.045 Uiso 1 1 calc R
C19 C 0.1395(2) 1.1428(2) 1.13815(10) 0.0457(6) Uani 1 1 d .
H18A H 0.1590 1.1559 1.1877 0.055 Uiso 1 1 calc R
C20 C 0.23616(18) 1.12890(17) 1.09262(10) 0.0349(5) Uani 1 1 d .
H19A H 0.3204 1.1334 1.1116 0.042 Uiso 1 1 calc R
C21 C 0.43848(15) 0.86563(13) 0.84373(8) 0.0213(3) Uani 1 1 d .
C26 C 0.34654(16) 0.79633(13) 0.85717(8) 0.0226(3) Uani 1 1 d .
H20A H 0.2785 0.8139 0.8835 0.027 Uiso 1 1 calc R
C25 C 0.35431(16) 0.70241(13) 0.83226(8) 0.0232(3) Uani 1 1 d .
H21A H 0.2920 0.6580 0.8422 0.028 Uiso 1 1 calc R
C24 C 0.45500(16) 0.67408(13) 0.79233(8) 0.0223(3) Uani 1 1 d .
C23 C 0.54464(16) 0.74238(14) 0.77560(8) 0.0256(4) Uani 1 1 d .
H22A H 0.6109 0.7249 0.7477 0.031 Uiso 1 1 calc R
C22 C 0.53553(16) 0.83642(14) 0.80038(8) 0.0245(4) Uani 1 1 d .
H23A H 0.5954 0.8815 0.7879 0.029 Uiso 1 1 calc R
C27 C 0.46371(16) 0.56931(13) 0.77313(8) 0.0241(4) Uani 1 1 d .
C28 C 0.5932(2) 0.44561(15) 0.73117(11) 0.0376(5) Uani 1 1 d .
H25A H 0.5737 0.4069 0.7724 0.056 Uiso 1 1 calc R
H24A H 0.6796 0.4344 0.7206 0.056 Uiso 1 1 calc R
H26A H 0.5373 0.4287 0.6891 0.056 Uiso 1 1 calc R
C29 C 0.67510(15) 0.96837(12) 0.97435(8) 0.0203(3) Uani 1 1 d .
C30 C 0.70402(15) 0.95410(12) 1.04971(8) 0.0198(3) Uani 1 1 d .
H27A H 0.6461 0.9735 1.0825 0.024 Uiso 1 1 calc R
C31 C 0.81758(15) 0.91157(13) 1.07644(9) 0.0223(3) Uani 1 1 d .
H28A H 0.8346 0.9022 1.1267 0.027 Uiso 1 1 calc R
C32 C 0.90624(15) 0.88290(13) 1.02810(9) 0.0236(3) Uani 1 1 d .
C33 C 0.87885(16) 0.89629(15) 0.95324(9) 0.0285(4) Uani 1 1 d .
H29A H 0.9369 0.8767 0.9205 0.034 Uiso 1 1 calc R
C34 C 0.76547(16) 0.93871(14) 0.92697(9) 0.0278(4) Uani 1 1 d .
H30A H 0.7489 0.9477 0.8766 0.033 Uiso 1 1 calc R
C35 C 1.03250(16) 0.84171(13) 1.05353(9) 0.0252(4) Uani 1 1 d .
C36 C 1.16144(17) 0.77674(18) 1.15322(11) 0.0367(5) Uani 1 1 d .
H33A H 1.1723 0.7148 1.1311 0.055 Uiso 1 1 calc R
H32A H 1.1621 0.7695 1.2055 0.055 Uiso 1 1 calc R
H31A H 1.2295 0.8186 1.1418 0.055 Uiso 1 1 calc R
C1B C 1.08378(14) 0.41111(11) 0.42291(8) 0.0166(3) Uani 1 1 d .
C2B C 1.17118(15) 0.51257(12) 0.41194(8) 0.0199(3) Uani 1 1 d .
C13B C 1.11664(14) 0.35151(13) 0.49202(8) 0.0195(3) Uani 1 1 d .
H13B H 1.1291 0.2856 0.4867 0.023 Uiso 1 1 calc R
C14B C 1.27814(15) 0.53745(12) 0.46887(9) 0.0221(3) Uani 1 1 d .
C15B C 1.40283(16) 0.52249(14) 0.45247(10) 0.0277(4) Uani 1 1 d .
H15B H 1.4194 0.4978 0.4068 0.033 Uiso 1 1 calc R
C16B C 1.50333(19) 0.54427(14) 0.50414(11) 0.0321(4) Uani 1 1 d .
H16B H 1.5867 0.5345 0.4929 0.039 Uiso 1 1 calc R
C17B C 1.47886(18) 0.58032(14) 0.57179(10) 0.0320(4) Uani 1 1 d .
H17B H 1.5457 0.5938 0.6066 0.038 Uiso 1 1 calc R
C18B C 1.35521(18) 0.59643(15) 0.58799(10) 0.0322(4) Uani 1 1 d .
H18B H 1.3391 0.6213 0.6336 0.039 Uiso 1 1 calc R
C19B C 1.25475(17) 0.57586(13) 0.53668(9) 0.0256(4) Uani 1 1 d .
H19B H 1.1718 0.5878 0.5477 0.031 Uiso 1 1 calc R
C20B C 0.81272(14) 0.38167(12) 0.42448(8) 0.0187(3) Uani 1 1 d .
C21B C 0.81317(15) 0.36608(13) 0.50022(8) 0.0227(3) Uani 1 1 d .
H20B H 0.8866 0.3793 0.5301 0.027 Uiso 1 1 calc R
C22B C 0.70723(15) 0.33143(13) 0.53199(8) 0.0223(3) Uani 1 1 d .
H21B H 0.7110 0.3200 0.5823 0.027 Uiso 1 1 calc R
C23B C 0.59587(15) 0.31385(13) 0.48871(8) 0.0209(3) Uani 1 1 d .
C24B C 0.59220(15) 0.32967(13) 0.41282(9) 0.0221(3) Uani 1 1 d .
H22B H 0.5178 0.3179 0.3834 0.027 Uiso 1 1 calc R
C25B C 0.69890(15) 0.36283(12) 0.38160(8) 0.0214(3) Uani 1 1 d .
H23B H 0.6953 0.3729 0.3311 0.026 Uiso 1 1 calc R
C26B C 0.47789(16) 0.28102(13) 0.52026(9) 0.0243(4) Uani 1 1 d .
C27B C 0.3870(2) 0.2328(3) 0.62793(13) 0.0624(8) Uani 1 1 d .
H26B H 0.3215 0.2807 0.6211 0.094 Uiso 1 1 calc R
H25B H 0.4094 0.2241 0.6795 0.094 Uiso 1 1 calc R
H24B H 0.3567 0.1729 0.6068 0.094 Uiso 1 1 calc R
C28B C 1.03403(15) 0.24095(12) 0.33544(8) 0.0180(3) Uani 1 1 d .
C29B C 0.92236(15) 0.19827(12) 0.30394(8) 0.0204(3) Uani 1 1 d .
H27B H 0.8537 0.2374 0.2887 0.025 Uiso 1 1 calc R
C30B C 0.91155(15) 0.09961(12) 0.29486(8) 0.0208(3) Uani 1 1 d .
H28B H 0.8365 0.0731 0.2736 0.025 Uiso 1 1 calc R
C31B C 1.01361(15) 0.03975(12) 0.31772(8) 0.0193(3) Uani 1 1 d .
C32B C 1.12537(15) 0.08045(13) 0.34983(9) 0.0226(3) Uani 1 1 d .
H29B H 1.1934 0.0410 0.3657 0.027 Uiso 1 1 calc R
C33B C 1.13529(16) 0.17924(13) 0.35816(8) 0.0226(3) Uani 1 1 d .
H30B H 1.2106 0.2055 0.3793 0.027 Uiso 1 1 calc R
C34B C 1.00619(16) -0.06709(12) 0.30827(8) 0.0203(3) Uani 1 1 d .
C35B C 0.87401(18) -0.19795(13) 0.27295(9) 0.0267(4) Uani 1 1 d .
H31B H 0.9345 -0.2240 0.2418 0.040 Uiso 1 1 calc R
H33B H 0.7895 -0.2110 0.2519 0.040 Uiso 1 1 calc R
H32B H 0.8860 -0.2272 0.3207 0.040 Uiso 1 1 calc R
H109 H 1.269(2) 0.5592(17) 0.3049(12) 0.038(6) Uiso 1 1 d .
H6A H 0.4889(17) 1.1008(13) 1.0551(9) 0.017(4) Uiso 1 1 d .
H7A H 0.3786(19) 1.2622(16) 0.9745(10) 0.027(5) Uiso 1 1 d .
H8A H 0.641(2) 1.1908(17) 0.9404(11) 0.034(6) Uiso 1 1 d .
H9A H 0.607(2) 1.0647(17) 0.8131(12) 0.038(6) Uiso 1 1 d .
H10A H 0.330(2) 1.0587(18) 0.7668(13) 0.043(6) Uiso 1 1 d .
H11A H 0.1925(19) 1.1858(15) 0.8656(10) 0.029(5) Uiso 1 1 d .
H12A H 0.458(2) 1.2536(17) 0.8071(11) 0.037(6) Uiso 1 1 d .
H3B H 0.9940(17) 0.5414(14) 0.4842(10) 0.018(4) Uiso 1 1 d .
H6B H 1.2803(18) 0.3657(15) 0.3711(10) 0.023(5) Uiso 1 1 d .
H8B H 1.1378(19) 0.3992(16) 0.2243(11) 0.031(5) Uiso 1 1 d .
H9B H 0.8711(17) 0.4167(14) 0.2505(10) 0.018(4) Uiso 1 1 d .
H10B H 0.841(2) 0.5856(17) 0.3480(11) 0.036(6) Uiso 1 1 d .
H11B H 1.101(2) 0.6748(17) 0.3808(11) 0.032(5) Uiso 1 1 d .
H12B H 1.0196(19) 0.5957(15) 0.2315(11) 0.029(5) Uiso 1 1 d .
O001 O 0.89204(11) -0.09537(9) 0.27969(6) 0.0241(3) Uani 1 1 d .
O002 O 1.09360(12) -0.12151(9) 0.32438(7) 0.0282(3) Uani 1 1 d .
O004 O 0.37629(11) 0.27000(11) 0.48571(7) 0.0317(3) Uani 1 1 d .
O007 O 0.49760(12) 0.26401(12) 0.59239(7) 0.0371(3) Uani 1 1 d .
O1 O 0.39043(14) 0.93209(10) 1.08224(6) 0.0347(3) Uani 1 1 d .
O2 O 0.38057(12) 0.51184(10) 0.77975(7) 0.0321(3) Uani 1 1 d .
O3 O 0.57672(12) 0.54697(10) 0.74848(7) 0.0302(3) Uani 1 1 d .
O4 O 1.11843(11) 0.83098(11) 1.01443(7) 0.0328(3) Uani 1 1 d .
O5 O 1.04105(11) 0.81805(11) 1.12476(7) 0.0326(3) Uani 1 1 d .
O1B O 1.12721(12) 0.38451(10) 0.55216(6) 0.0309(3) Uani 1 1 d .

loop_
_atom_site_aniso_label
_atom_site_aniso_U_11
_atom_site_aniso_U_22
_atom_site_aniso_U_33
_atom_site_aniso_U_23
_atom_site_aniso_U_13
_atom_site_aniso_U_12
B3 0.0198(8) 0.0217(10) 0.0170(7) 0.0000(7) -0.0019(6) 0.0015(7)
B4 0.0208(9) 0.0239(10) 0.0139(7) -0.0003(7) 0.0019(6) -0.0004(7)
B5 0.0194(8) 0.0202(10) 0.0170(7) -0.0019(7) 0.0048(6) -0.0032(7)
B6 0.0191(9) 0.0178(9) 0.0195(8) -0.0025(7) 0.0012(7) -0.0010(7)
B7 0.0271(10) 0.0169(10) 0.0278(9) 0.0035(7) 0.0022(7) -0.0004(8)
B8 0.0244(9) 0.0207(10) 0.0273(9) 0.0023(7) 0.0062(7) -0.0052(8)
B9 0.0264(9) 0.0284(11) 0.0180(8) 0.0047(7) 0.0057(7) -0.0033(8)
B10 0.0286(10) 0.0290(11) 0.0161(8) 0.0048(7) 0.0010(7) 0.0010(8)
B11 0.0269(10) 0.0222(10) 0.0203(8) 0.0051(7) 0.0009(7) 0.0018(8)
B12 0.0312(11) 0.0257(11) 0.0254(9) 0.0082(8) 0.0050(8) -0.0012(8)
B3B 0.0202(8) 0.0183(9) 0.0223(8) -0.0016(7) 0.0019(7) 0.0008(7)
B4B 0.0180(8) 0.0180(9) 0.0167(7) -0.0006(7) -0.0006(6) 0.0001(7)
B5B 0.0182(8) 0.0209(10) 0.0158(7) 0.0008(7) 0.0030(6) -0.0001(7)
B6B 0.0196(8) 0.0213(10) 0.0188(8) -0.0014(7) 0.0055(6) -0.0028(7)
B7B 0.0253(9) 0.0247(10) 0.0217(8) 0.0051(7) 0.0046(7) -0.0061(8)
B8B 0.0258(9) 0.0250(10) 0.0170(8) 0.0029(7) 0.0046(7) -0.0032(8)
B9B 0.0243(9) 0.0205(10) 0.0167(8) 0.0027(7) 0.0017(7) -0.0007(7)
B10B 0.0228(9) 0.0187(9) 0.0259(9) 0.0031(7) -0.0015(7) 0.0014(7)
B11B 0.0254(9) 0.0189(10) 0.0263(9) 0.0027(7) 0.0008(7) -0.0011(8)
B12B 0.0294(10) 0.0226(10) 0.0244(9) 0.0054(7) 0.0006(8) -0.0028(8)
C1 0.0153(7) 0.0182(8) 0.0161(6) -0.0007(6) 0.0004(5) 0.0000(6)
C2 0.0199(8) 0.0165(8) 0.0182(7) -0.0007(6) -0.0005(6) 0.0011(6)
C13 0.0161(7) 0.0215(9) 0.0209(7) 0.0020(6) 0.0015(6) -0.0004(6)
C15 0.0197(8) 0.0179(8) 0.0210(7) 0.0010(6) 0.0023(6) 0.0024(6)
C16 0.0233(8) 0.0230(9) 0.0247(8) -0.0011(6) 0.0001(6) -0.0016(7)
C17 0.0198(8) 0.0294(10) 0.0363(9) 0.0019(8) 0.0031(7) -0.0011(7)
C18 0.0277(9) 0.0526(14) 0.0335(9) -0.0019(9) 0.0151(8) 0.0026(9)
C19 0.0358(11) 0.0788(18) 0.0231(9) -0.0102(10) 0.0061(8) 0.0055(11)
C20 0.0235(9) 0.0547(13) 0.0261(9) -0.0057(8) -0.0002(7) 0.0029(8)
C21 0.0216(8) 0.0277(9) 0.0139(6) -0.0018(6) -0.0032(6) 0.0020(7)
C26 0.0197(8) 0.0281(10) 0.0198(7) -0.0043(6) -0.0006(6) 0.0039(7)
C25 0.0210(8) 0.0268(9) 0.0210(7) -0.0023(7) -0.0026(6) 0.0001(7)
C24 0.0227(8) 0.0277(9) 0.0155(7) -0.0026(6) -0.0042(6) 0.0045(7)
C23 0.0258(9) 0.0338(10) 0.0173(7) -0.0044(7) 0.0022(6) 0.0049(7)
C22 0.0245(8) 0.0297(10) 0.0197(7) -0.0025(7) 0.0032(6) -0.0032(7)
C27 0.0261(8) 0.0293(10) 0.0159(7) -0.0036(6) -0.0036(6) 0.0057(7)
C28 0.0488(12) 0.0273(11) 0.0377(10) -0.0038(8) 0.0095(9) 0.0090(9)
C29 0.0191(8) 0.0196(8) 0.0223(7) -0.0028(6) 0.0018(6) -0.0049(6)
C30 0.0181(8) 0.0200(9) 0.0219(7) -0.0010(6) 0.0054(6) -0.0012(6)
C31 0.0226(8) 0.0220(9) 0.0223(7) 0.0019(6) 0.0016(6) -0.0018(7)
C32 0.0187(8) 0.0217(9) 0.0305(8) -0.0032(7) 0.0018(6) -0.0034(7)
C33 0.0202(8) 0.0381(11) 0.0276(8) -0.0093(7) 0.0050(6) 0.0013(7)
C34 0.0233(9) 0.0383(11) 0.0218(8) -0.0071(7) 0.0016(6) 0.0019(8)
C35 0.0209(8) 0.0239(9) 0.0310(8) -0.0021(7) 0.0030(7) -0.0018(7)
C36 0.0210(9) 0.0531(13) 0.0363(9) 0.0107(9) 0.0038(7) 0.0079(9)
C1B 0.0163(7) 0.0154(8) 0.0185(7) -0.0001(6) 0.0032(5) -0.0017(6)
C2B 0.0219(8) 0.0159(8) 0.0219(7) -0.0002(6) 0.0030(6) -0.0034(6)
C13B 0.0172(7) 0.0210(9) 0.0202(7) 0.0015(6) 0.0015(6) -0.0008(6)
C14B 0.0220(8) 0.0163(8) 0.0275(8) 0.0023(6) -0.0005(6) -0.0033(6)
C15B 0.0250(8) 0.0246(9) 0.0334(9) -0.0047(7) 0.0015(7) -0.0032(7)
C16B 0.0234(8) 0.0242(10) 0.0477(10) -0.0008(8) -0.0041(8) -0.0022(7)
C17B 0.0316(9) 0.0265(10) 0.0356(9) 0.0042(8) -0.0118(8) -0.0075(8)
C18B 0.0372(10) 0.0331(11) 0.0253(8) 0.0015(7) -0.0032(7) -0.0080(9)
C19B 0.0264(9) 0.0260(9) 0.0241(8) 0.0000(7) 0.0009(6) -0.0050(7)
C20B 0.0166(7) 0.0189(8) 0.0206(7) -0.0007(6) 0.0014(6) 0.0023(6)
C21B 0.0185(8) 0.0294(10) 0.0201(7) -0.0024(6) 0.0003(6) -0.0009(7)
C22B 0.0222(8) 0.0276(9) 0.0173(7) -0.0001(6) 0.0031(6) -0.0002(7)
C23B 0.0185(8) 0.0211(9) 0.0236(7) -0.0013(6) 0.0044(6) 0.0022(6)
C24B 0.0166(8) 0.0259(9) 0.0233(7) -0.0032(7) -0.0015(6) 0.0014(7)
C25B 0.0217(8) 0.0239(9) 0.0184(7) -0.0011(6) 0.0002(6) 0.0013(7)
C26B 0.0210(8) 0.0266(9) 0.0259(8) -0.0004(7) 0.0048(6) -0.0006(7)
C27B 0.0365(12) 0.116(3) 0.0363(11) 0.0154(13) 0.0144(9) -0.0219(14)
C28B 0.0205(7) 0.0201(8) 0.0138(6) -0.0005(6) 0.0033(6) 0.0002(6)
C29B 0.0193(8) 0.0225(9) 0.0197(7) -0.0003(6) 0.0027(6) 0.0027(6)
C30B 0.0177(7) 0.0238(9) 0.0207(7) -0.0019(6) 0.0001(6) -0.0014(7)
C31B 0.0207(7) 0.0208(8) 0.0167(7) 0.0002(6) 0.0037(6) -0.0009(6)
C32B 0.0196(8) 0.0239(9) 0.0237(7) -0.0022(7) -0.0018(6) 0.0032(7)
C33B 0.0183(8) 0.0249(9) 0.0240(8) -0.0037(7) -0.0016(6) -0.0015(7)
C34B 0.0236(8) 0.0218(9) 0.0155(7) -0.0015(6) 0.0011(6) -0.0011(7)
C35B 0.0314(9) 0.0209(9) 0.0283(8) -0.0051(7) 0.0054(7) -0.0071(7)
O001 0.0247(6) 0.0212(6) 0.0259(6) -0.0025(5) -0.0019(5) -0.0024(5)
O002 0.0283(6) 0.0217(6) 0.0336(6) -0.0007(5) -0.0032(5) 0.0028(5)
O004 0.0196(6) 0.0406(8) 0.0351(6) 0.0013(6) 0.0034(5) -0.0022(6)
O007 0.0265(7) 0.0606(10) 0.0252(6) 0.0047(6) 0.0078(5) -0.0105(6)
O1 0.0468(8) 0.0371(8) 0.0198(6) 0.0065(5) -0.0008(5) -0.0115(6)
O2 0.0314(7) 0.0274(7) 0.0370(7) -0.0039(6) 0.0004(5) 0.0009(6)
O3 0.0321(7) 0.0282(7) 0.0308(6) -0.0059(5) 0.0050(5) 0.0064(5)
O4 0.0205(6) 0.0468(9) 0.0319(6) -0.0026(6) 0.0061(5) 0.0040(6)
O5 0.0191(6) 0.0461(9) 0.0330(6) 0.0079(6) 0.0045(5) 0.0076(6)
O1B 0.0370(7) 0.0354(8) 0.0202(6) 0.0003(5) 0.0018(5) -0.0006(6)

loop_
_atom_type_symbol
_atom_type_description
_atom_type_scat_dispersion_real
_atom_type_scat_dispersion_imag
_atom_type_scat_source
C C 0.0033 0.0016 'International Tables Vol C Tables 4.2.6.8 and 6.1.1.4'
H H 0.0000 0.0000 'International Tables Vol C Tables 4.2.6.8 and 6.1.1.4'
B B 0.0013 0.0007 'International Tables Vol C Tables 4.2.6.8 and 6.1.1.4'
O O 0.0106 0.0060 'International Tables Vol C Tables 4.2.6.8 and 6.1.1.4'

loop_
_geom_angle_atom_site_label_1
_geom_angle_atom_site_label_2
_geom_angle_atom_site_label_3
_geom_angle
C1 B3 C2 59.47(9)
C1 B3 B10 104.76(13)
C2 B3 B10 105.31(13)
C1 B3 B11 105.47(13)
C2 B3 B11 58.10(10)
B10 B3 B11 60.03(11)
C1 B3 B4 58.84(9)
C2 B3 B4 107.39(12)
B10 B3 B4 60.07(11)
B11 B3 B4 108.67(14)
C1 B3 H3A 123.8
C2 B3 H3A 123.1
B10 B3 H3A 123.2
B11 B3 H3A 122.2
B4 B3 H3A 121.2
C21 B4 C1 121.46(14)
C21 B4 B10 123.71(13)
C1 B4 B10 103.91(13)
C21 B4 B9 128.42(14)
C1 B4 B9 103.02(13)
B10 B4 B9 60.07(11)
C21 B4 B3 117.83(14)
C1 B4 B3 58.48(9)
B10 B4 B3 59.34(10)
B9 B4 B3 106.67(14)
C21 B4 B5 123.96(14)
C1 B4 B5 57.94(9)
B10 B4 B5 107.21(14)
B9 B4 B5 59.05(10)
B3 B4 B5 106.78(12)
C29 B5 C1 123.39(14)
C29 B5 B9 126.44(14)
C1 B5 B9 103.46(12)
C29 B5 B8 122.18(14)
C1 B5 B8 103.82(13)
B9 B5 B8 60.29(11)
C29 B5 B6 119.06(13)
C1 B5 B6 58.27(9)
B9 B5 B6 106.42(13)
B8 B5 B6 58.88(11)
C29 B5 B4 124.31(14)
C1 B5 B4 58.15(9)
B9 B5 B4 59.41(10)
B8 B5 B4 107.61(13)
B6 B5 B4 106.63(12)
C1 B6 C2 59.77(9)
C1 B6 B8 105.25(12)
C2 B6 B8 105.98(12)
C1 B6 B7 106.43(12)
C2 B6 B7 58.55(10)
B8 B6 B7 60.49(11)
C1 B6 B5 58.79(10)
C2 B6 B5 107.64(12)
B8 B6 B5 60.21(11)
B7 B6 B5 109.35(13)
C1 B6 H6A 115.3(10)
C2 B6 H6A 117.1(10)
B8 B6 H6A 131.3(10)
B7 B6 H6A 125.9(10)
B5 B6 H6A 121.0(10)
C2 B7 B6 59.39(10)
C2 B7 B8 105.78(13)
B6 B7 B8 59.40(11)
C2 B7 B11 58.44(10)
B6 B7 B11 107.24(13)
B8 B7 B11 107.86(14)
C2 B7 B12 105.23(13)
B6 B7 B12 107.23(14)
B8 B7 B12 60.19(11)
B11 B7 B12 59.81(11)
C2 B7 H7A 114.6(11)
B6 B7 H7A 117.9(10)
B8 B7 H7A 128.8(11)
B11 B7 H7A 119.5(10)
B12 B7 H7A 130.3(11)
B6 B8 B7 60.12(10)
B6 B8 B5 60.91(10)
B7 B8 B5 109.62(13)
B6 B8 B12 107.73(14)
B7 B8 B12 60.11(11)
B5 B8 B12 108.42(14)
B6 B8 B9 107.65(13)
B7 B8 B9 107.98(14)
B5 B8 B9 59.84(10)
B12 B8 B9 59.64(11)
B6 B8 H8A 121.2(11)
B7 B8 H8A 123.7(12)
B5 B8 H8A 117.8(12)
B12 B8 H8A 124.0(11)
B9 B8 H8A 121.0(11)
B12 B9 B5 108.80(13)
B12 B9 B10 60.14(12)
B5 B9 B10 109.01(13)
B12 B9 B4 108.78(14)
B5 B9 B4 61.54(10)
B10 B9 B4 59.85(11)
B12 B9 B8 60.08(11)
B5 B9 B8 59.87(10)
B10 B9 B8 107.93(14)
B4 B9 B8 108.95(12)
B12 B9 H9A 122.9(12)
B5 B9 H9A 118.2(11)
B10 B9 H9A 124.4(11)
B4 B9 H9A 120.9(12)
B8 B9 H9A 120.1(12)
B3 B10 B11 60.22(11)
B3 B10 B4 60.59(10)
B11 B10 B4 109.24(12)
B3 B10 B12 107.88(13)
B11 B10 B12 59.89(12)
B4 B10 B12 108.58(13)
B3 B10 B9 107.66(12)
B11 B10 B9 107.64(13)
B4 B10 B9 60.08(11)
B12 B10 B9 59.66(12)
B3 B10 H10A 119.8(13)
B11 B10 H10A 122.2(13)
B4 B10 H10A 118.8(14)
B12 B10 H10A 124.2(14)
B9 B10 H10A 122.9(13)
C2 B11 B10 106.28(13)
C2 B11 B12 105.67(13)
B10 B11 B12 60.36(12)
C2 B11 B3 59.62(10)
B10 B11 B3 59.75(11)
B12 B11 B3 107.88(14)
C2 B11 B7 58.66(10)
B10 B11 B7 108.58(14)
B12 B11 B7 60.16(11)
B3 B11 B7 108.02(13)
C2 B11 H11A 118.3(10)
B10 B11 H11A 125.2(10)
B12 B11 H11A 127.3(11)
B3 B11 H11A 118.5(11)
B7 B11 H11A 120.9(11)
B9 B12 B11 107.96(14)
B9 B12 B7 108.17(13)
B11 B12 B7 60.03(11)
B9 B12 B8 60.28(11)
B11 B12 B8 107.64(13)
B7 B12 B8 59.70(11)
B9 B12 B10 60.21(12)
B11 B12 B10 59.75(11)
B7 B12 B10 107.98(13)
B8 B12 B10 108.15(14)
B9 B12 H12A 119.4(10)
B11 B12 H12A 123.6(10)
B7 B12 H12A 123.5(10)
B8 B12 H12A 121.2(9)
B10 B12 H12A 121.0(9)
C2B B3B C1B 59.20(9)
C2B B3B B10B 105.50(13)
C1B B3B B10B 104.50(12)
C2B B3B B11B 58.52(10)
C1B B3B B11B 105.71(13)
B10B B3B B11B 60.30(11)
C2B B3B B4B 106.84(12)
C1B B3B B4B 58.34(10)
B10B B3B B4B 60.12(10)
B11B B3B B4B 108.94(12)
C2B B3B H3B 121.3(10)
C1B B3B H3B 116.9(11)
B10B B3B H3B 128.4(10)
B11B B3B H3B 127.8(11)
B4B B3B H3B 118.3(11)
C20B B4B C1B 122.74(12)
C20B B4B B9B 127.08(13)
C1B B4B B9B 103.59(12)
C20B B4B B10B 122.54(14)
C1B B4B B10B 103.80(12)
B9B B4B B10B 60.09(10)
C20B B4B B3B 118.09(13)
C1B B4B B3B 58.55(9)
B9B B4B B3B 106.76(13)
B10B B4B B3B 59.02(10)
C20B B4B B5B 124.31(14)
C1B B4B B5B 58.23(9)
B9B B4B B5B 59.55(10)
B10B B4B B5B 107.55(12)
B3B B4B B5B 107.17(12)
C28B B5B C1B 121.00(13)
C28B B5B B8B 125.15(13)
C1B B5B B8B 103.86(12)
C28B B5B B6B 119.34(14)
C1B B5B B6B 58.43(9)
B8B B5B B6B 59.21(10)
C28B B5B B9B 127.53(13)
C1B B5B B9B 103.48(13)
B8B B5B B9B 59.89(10)
B6B B5B B9B 106.62(13)
C28B B5B B4B 122.04(13)
C1B B5B B4B 58.20(9)
B8B B5B B4B 107.33(13)
B6B B5B B4B 106.96(12)
B9B B5B B4B 59.43(10)
C1B B6B C2B 59.02(9)
C1B B6B B8B 105.08(12)
C2B B6B B8B 105.64(13)
C1B B6B B7B 105.56(13)
C2B B6B B7B 58.43(10)
B8B B6B B7B 60.21(11)
C1B B6B B5B 58.91(9)
C2B B6B B5B 107.17(12)
B8B B6B B5B 60.31(10)
B7B B6B B5B 108.97(13)
C1B B6B H6B 117.5(10)
C2B B6B H6B 119.6(10)
B8B B6B H6B 128.9(10)
B7B B6B H6B 126.0(10)
B5B B6B H6B 120.3(10)
C2B B7B B12B 105.60(13)
C2B B7B B8B 106.18(13)
B12B B7B B8B 60.31(11)
C2B B7B B6B 59.79(10)
B12B B7B B6B 107.74(14)
B8B B7B B6B 59.54(10)
C2B B7B B11B 58.53(10)
B12B B7B B11B 60.43(11)
B8B B7B B11B 108.80(13)
B6B B7B B11B 108.18(13)
C2B B7B H109 118.8(12)
B12B B7B H109 125.6(12)
B8B B7B H109 126.2(13)
B6B B7B H109 120.7(13)
B11B B7B H109 118.9(14)
B6B B8B B7B 60.25(10)
B6B B8B B12B 107.86(13)
B7B B8B B12B 59.76(11)
B6B B8B B9B 107.84(12)
B7B B8B B9B 107.85(13)
B12B B8B B9B 59.94(11)
B6B B8B B5B 60.48(10)
B7B B8B B5B 109.14(12)
B12B B8B B5B 108.69(13)
B9B B8B B5B 60.16(10)
B6B B8B H8B 120.0(11)
B7B B8B H8B 122.1(11)
B12B B8B H8B 123.9(11)
B9B B8B H8B 122.7(11)
B5B B8B H8B 119.1(12)
B12B B9B B8B 60.02(11)
B12B B9B B4B 108.57(13)
B8B B9B B4B 108.64(12)
B12B B9B B5B 108.58(13)
B8B B9B B5B 59.95(10)
B4B B9B B5B 61.02(10)
B12B B9B B10B 59.85(11)
B8B B9B B10B 107.72(13)
B4B B9B B10B 60.11(10)
B5B B9B B10B 108.74(12)
B12B B9B H9B 121.7(10)
B8B B9B H9B 120.2(10)
B4B B9B H9B 122.0(10)
B5B B9B H9B 119.8(10)
B10B B9B H9B 123.6(10)
B3B B10B B12B 107.96(13)
B3B B10B B11B 60.09(11)
B12B B10B B11B 60.24(11)
B3B B10B B9B 107.99(13)
B12B B10B B9B 59.82(11)
B11B B10B B9B 108.31(14)
B3B B10B B4B 60.86(10)
B12B B10B B4B 108.30(14)
B11B B10B B4B 109.37(13)
B9B B10B B4B 59.81(10)
B3B B10B H10B 118.6(11)
B12B B10B H10B 124.9(12)
B11B B10B H10B 121.3(12)
B9B B10B H10B 123.6(12)
B4B B10B H10B 118.9(12)
C2B B11B B3B 59.05(10)
C2B B11B B7B 58.85(10)
B3B B11B B7B 107.36(14)
C2B B11B B10B 105.37(13)
B3B B11B B10B 59.61(10)
B7B B11B B10B 107.32(14)
C2B B11B B12B 105.14(14)
B3B B11B B12B 107.25(14)
B7B B11B B12B 59.52(11)
B10B B11B B12B 59.84(11)
C2B B11B H11B 116.4(11)
B3B B11B H11B 118.2(11)
B7B B11B H11B 120.5(11)
B10B B11B H11B 127.6(11)
B12B B11B H11B 129.3(10)
B7B B12B B9B 108.06(14)
B7B B12B B10B 107.81(13)
B9B B12B B10B 60.34(11)
B7B B12B B8B 59.93(11)
B9B B12B B8B 60.03(11)
B10B B12B B8B 108.11(13)
B7B B12B B11B 60.06(11)
B9B B12B B11B 108.47(13)
B10B B12B B11B 59.92(11)
B8B B12B B11B 108.20(13)
B7B B12B H12B 119.8(11)
B9B B12B H12B 125.2(11)
B10B B12B H12B 121.0(11)
B8B B12B H12B 124.6(11)
B11B B12B H12B 117.4(11)
C13 C1 C2 116.88(12)
C13 C1 B6 115.06(12)
C2 C1 B6 60.45(10)
C13 C1 B3 118.61(13)
C2 C1 B3 60.64(9)
B6 C1 B3 112.62(13)
C13 C1 B5 119.90(12)
C2 C1 B5 111.53(12)
B6 C1 B5 62.95(10)
B3 C1 B5 115.06(12)
C13 C1 B4 122.36(14)
C2 C1 B4 111.41(12)
B6 C1 B4 115.09(12)
B3 C1 B4 62.68(10)
B5 C1 B4 63.91(10)
C15 C2 B11 119.03(13)
C15 C2 B7 121.04(14)
B11 C2 B7 62.89(11)
C15 C2 C1 121.42(13)
B11 C2 C1 109.09(12)
B7 C2 C1 109.22(12)
C15 C2 B6 120.61(12)
B11 C2 B6 112.96(13)
B7 C2 B6 62.06(10)
C1 C2 B6 59.78(9)
C15 C2 B3 116.71(13)
B11 C2 B3 62.28(10)
B7 C2 B3 113.59(12)
C1 C2 B3 59.89(9)
B6 C2 B3 111.41(12)
O1 C13 C1 122.70(16)
O1 C13 H13A 118.7
C1 C13 H13A 118.7
C20 C15 C16 118.92(16)
C20 C15 C2 121.55(14)
C16 C15 C2 119.33(13)
C17 C16 C15 120.43(15)
C17 C16 H15A 119.8
C15 C16 H15A 119.8
C18 C17 C16 120.05(17)
C18 C17 H16A 120.0
C16 C17 H16A 120.0
C17 C18 C19 119.83(17)
C17 C18 H17A 120.1
C19 C18 H17A 120.1
C20 C19 C18 120.53(17)
C20 C19 H18A 119.7
C18 C19 H18A 119.7
C19 C20 C15 120.24(17)
C19 C20 H19A 119.9
C15 C20 H19A 119.9
C26 C21 C22 116.65(16)
C26 C21 B4 123.12(15)
C22 C21 B4 120.21(15)
C25 C26 C21 121.82(16)
C25 C26 H20A 119.1
C21 C26 H20A 119.1
C26 C25 C24 120.34(17)
C26 C25 H21A 119.8
C24 C25 H21A 119.8
C23 C24 C25 119.01(16)
C23 C24 C27 123.57(16)
C25 C24 C27 117.34(16)
C22 C23 C24 120.17(16)
C22 C23 H22A 119.9
C24 C23 H22A 119.9
C23 C22 C21 121.89(17)
C23 C22 H23A 119.1
C21 C22 H23A 119.1
O2 C27 O3 123.88(17)
O2 C27 C24 124.14(16)
O3 C27 C24 111.97(15)
O3 C28 H25A 109.5
O3 C28 H24A 109.5
H25A C28 H24A 109.5
O3 C28 H26A 109.5
H25A C28 H26A 109.5
H24A C28 H26A 109.5
C30 C29 C34 117.40(15)
C30 C29 B5 123.91(14)
C34 C29 B5 118.44(14)
C31 C30 C29 121.28(15)
C31 C30 H27A 119.4
C29 C30 H27A 119.4
C30 C31 C32 120.21(14)
C30 C31 H28A 119.9
C32 C31 H28A 119.9
C33 C32 C31 119.21(15)
C33 C32 C35 117.95(15)
C31 C32 C35 122.79(15)
C34 C33 C32 120.28(16)
C34 C33 H29A 119.9
C32 C33 H29A 119.9
C33 C34 C29 121.62(16)
C33 C34 H30A 119.2
C29 C34 H30A 119.2
O4 C35 O5 123.33(16)
O4 C35 C32 124.00(16)
O5 C35 C32 112.67(14)
O5 C36 H33A 109.5
O5 C36 H32A 109.5
H33A C36 H32A 109.5
O5 C36 H31A 109.5
H33A C36 H31A 109.5
H32A C36 H31A 109.5
C13B C1B C2B 117.11(12)
C13B C1B B6B 115.93(13)
C2B C1B B6B 61.34(10)
C13B C1B B4B 121.48(12)
C2B C1B B4B 111.57(12)
B6B C1B B4B 114.78(12)
C13B C1B B5B 120.01(13)
C2B C1B B5B 112.05(11)
B6B C1B B5B 62.66(10)
B4B C1B B5B 63.57(10)
C13B C1B B3B 117.86(12)
C2B C1B B3B 60.29(10)
B6B C1B B3B 112.99(12)
B4B C1B B3B 63.11(10)
B5B C1B B3B 115.23(12)
C14B C2B C1B 119.31(12)
C14B C2B B11B 122.82(14)
C1B C2B B11B 109.82(12)
C14B C2B B7B 120.49(13)
C1B C2B B7B 108.71(12)
B11B C2B B7B 62.62(11)
C14B C2B B3B 119.97(13)
C1B C2B B3B 60.51(10)
B11B C2B B3B 62.43(11)
B7B C2B B3B 113.10(12)
C14B C2B B6B 115.86(13)
C1B C2B B6B 59.64(9)
B11B C2B B6B 113.11(12)
B7B C2B B6B 61.78(11)
B3B C2B B6B 111.75(12)
O1B C13B C1B 123.70(16)
O1B C13B H13B 118.1
C1B C13B H13B 118.1
C19B C14B C15B 119.31(15)
C19B C14B C2B 121.58(15)
C15B C14B C2B 119.10(15)
C14B C15B C16B 120.31(17)
C14B C15B H15B 119.8
C16B C15B H15B 119.8
C17B C16B C15B 119.85(18)
C17B C16B H16B 120.1
C15B C16B H16B 120.1
C16B C17B C18B 120.04(16)
C16B C17B H17B 120.0
C18B C17B H17B 120.0
C17B C18B C19B 120.49(17)
C17B C18B H18B 119.8
C19B C18B H18B 119.8
C18B C19B C14B 119.98(17)
C18B C19B H19B 120.0
C14B C19B H19B 120.0
C21B C20B C25B 117.16(14)
C21B C20B B4B 123.24(13)
C25B C20B B4B 119.47(13)
C22B C21B C20B 121.89(14)
C22B C21B H20B 119.1
C20B C21B H20B 119.1
C23B C22B C21B 119.94(14)
C23B C22B H21B 120.0
C21B C22B H21B 120.0
C22B C23B C24B 119.44(15)
C22B C23B C26B 122.21(14)
C24B C23B C26B 118.32(14)
C25B C24B C23B 120.12(14)
C25B C24B H22B 119.9
C23B C24B H22B 119.9
C24B C25B C20B 121.43(14)
C24B C25B H23B 119.3
C20B C25B H23B 119.3
O004 C26B O007 123.51(15)
O004 C26B C23B 124.96(15)
O007 C26B C23B 111.53(13)
O007 C27B H26B 109.5
O007 C27B H25B 109.5
H26B C27B H25B 109.5
O007 C27B H24B 109.5
H26B C27B H24B 109.5
H25B C27B H24B 109.5
C29B C28B C33B 117.34(15)
C29B C28B B5B 119.16(14)
C33B C28B B5B 123.44(14)
C30B C29B C28B 121.75(15)
C30B C29B H27B 119.1
C28B C29B H27B 119.1
C29B C30B C31B 119.88(15)
C29B C30B H28B 120.1
C31B C30B H28B 120.1
C32B C31B C30B 119.45(16)
C32B C31B C34B 119.02(15)
C30B C31B C34B 121.53(14)
C33B C32B C31B 120.13(15)
C33B C32B H29B 119.9
C31B C32B H29B 119.9
C32B C33B C28B 121.46(15)
C32B C33B H30B 119.3
C28B C33B H30B 119.3
O002 C34B O001 124.03(16)
O002 C34B C31B 123.98(15)
O001 C34B C31B 111.99(14)
O001 C35B H31B 109.5
O001 C35B H33B 109.5
H31B C35B H33B 109.5
O001 C35B H32B 109.5
H31B C35B H32B 109.5
H33B C35B H32B 109.5
C34B O001 C35B 115.68(13)
C26B O007 C27B 115.28(15)
C27 O3 C28 114.87(15)
C35 O5 C36 115.67(14)

loop_
_geom_bond_atom_site_label_1
_geom_bond_atom_site_label_2
_geom_bond_distance
B3 C1 1.723(2)
B3 C2 1.736(2)
B3 B10 1.773(3)
B3 B11 1.781(3)
B3 B4 1.795(3)
B3 H3A 1.1000
B4 C21 1.583(3)
B4 C1 1.729(2)
B4 B10 1.786(3)
B4 B9 1.790(3)
B4 B5 1.828(2)
B5 C29 1.584(2)
B5 C1 1.725(2)
B5 B9 1.784(2)
B5 B8 1.784(3)
B5 B6 1.796(3)
B6 C1 1.716(2)
B6 C2 1.727(2)
B6 B8 1.760(3)
B6 B7 1.773(3)
B6 H6A 1.029(17)
B7 C2 1.712(3)
B7 B8 1.779(3)
B7 B11 1.784(3)
B7 B12 1.787(3)
B7 H7A 1.06(2)
B8 B12 1.788(3)
B8 B9 1.792(3)
B8 H8A 1.09(2)
B9 B12 1.780(3)
B9 B10 1.790(3)
B9 H9A 1.11(2)
B10 B11 1.778(3)
B10 B12 1.789(3)
B10 H10A 1.04(2)
B11 C2 1.708(2)
B11 B12 1.781(3)
B11 H11A 1.12(2)
B12 H12A 1.35(2)
B3B C2B 1.723(2)
B3B C1B 1.726(2)
B3B B10B 1.772(2)
B3B B11B 1.780(3)
B3B B4B 1.805(3)
B3B H3B 1.012(18)
B4B C20B 1.574(2)
B4B C1B 1.723(2)
B4B B9B 1.786(2)
B4B B10B 1.792(3)
B4B B5B 1.815(3)
B5B C28B 1.578(2)
B5B C1B 1.723(2)
B5B B8B 1.785(2)
B5B B6B 1.788(2)
B5B B9B 1.789(3)
B6B C1B 1.714(2)
B6B C2B 1.743(2)
B6B B8B 1.765(2)
B6B B7B 1.777(3)
B6B H6B 1.107(19)
B7B C2B 1.719(2)
B7B B12B 1.773(3)
B7B B8B 1.777(3)
B7B B11B 1.783(3)
B7B H109 1.00(2)
B8B B12B 1.783(3)
B8B B9B 1.784(3)
B8B H8B 1.08(2)
B9B B12B 1.782(3)
B9B B10B 1.791(3)
B9B H9B 1.069(18)
B10B B12B 1.783(3)
B10B B11B 1.784(3)
B10B H10B 1.07(2)
B11B C2B 1.713(2)
B11B B12B 1.790(3)
B11B H11B 1.11(2)
B12B H12B 1.09(2)
C1 C13 1.522(2)
C1 C2 1.715(2)
C2 C15 1.505(2)
C13 O1 1.1860(19)
C13 H13A 0.9300
C15 C20 1.386(2)
C15 C16 1.396(2)
C16 C17 1.390(3)
C16 H15A 0.9300
C17 C18 1.371(3)
C17 H16A 0.9300
C18 C19 1.387(3)
C18 H17A 0.9300
C19 C20 1.382(3)
C19 H18A 0.9300
C20 H19A 0.9300
C21 C26 1.402(2)
C21 C22 1.404(2)
C26 C25 1.384(3)
C26 H20A 0.9300
C25 C24 1.394(2)
C25 H21A 0.9300
C24 C23 1.391(3)
C24 C27 1.499(2)
C23 C22 1.386(3)
C23 H22A 0.9300
C22 H23A 0.9300
C27 O2 1.199(2)
C27 O3 1.346(2)
C28 O3 1.454(2)
C28 H25A 0.9600
C28 H24A 0.9600
C28 H26A 0.9600
C29 C30 1.399(2)
C29 C34 1.401(2)
C30 C31 1.389(2)
C30 H27A 0.9300
C31 C32 1.396(2)
C31 H28A 0.9300
C32 C33 1.386(2)
C32 C35 1.490(2)
C33 C34 1.385(3)
C33 H29A 0.9300
C34 H30A 0.9300
C35 O4 1.208(2)
C35 O5 1.337(2)
C36 O5 1.452(2)
C36 H33A 0.9600
C36 H32A 0.9600
C36 H31A 0.9600
C1B C13B 1.525(2)
C1B C2B 1.704(2)
C2B C14B 1.512(2)
C13B O1B 1.187(2)
C13B H13B 0.9300
C14B C19B 1.388(2)
C14B C15B 1.390(2)
C15B C16B 1.395(2)
C15B H15B 0.9300
C16B C17B 1.376(3)
C16B H16B 0.9300
C17B C18B 1.380(3)
C17B H17B 0.9300
C18B C19B 1.387(2)
C18B H18B 0.9300
C19B H19B 0.9300
C20B C21B 1.399(2)
C20B C25B 1.405(2)
C21B C22B 1.387(2)
C21B H20B 0.9300
C22B C23B 1.385(2)
C22B H21B 0.9300
C23B C24B 1.400(2)
C23B C26B 1.486(2)
C24B C25B 1.382(2)
C24B H22B 0.9300
C25B H23B 0.9300
C26B O004 1.210(2)
C26B O007 1.337(2)
C27B O007 1.448(2)
C27B H26B 0.9600
C27B H25B 0.9600
C27B H24B 0.9600
C28B C29B 1.401(2)
C28B C33B 1.406(2)
C29B C30B 1.382(2)
C29B H27B 0.9300
C30B C31B 1.397(2)
C30B H28B 0.9300
C31B C32B 1.394(2)
C31B C34B 1.493(2)
C32B C33B 1.381(3)
C32B H29B 0.9300
C33B H30B 0.9300
C34B O002 1.210(2)
C34B O001 1.334(2)
C35B O001 1.439(2)
C35B H31B 0.9600
C35B H33B 0.9600
C35B H32B 0.9600
